data_4120822
loop_
_publ_author_name
'Radha Bhola'
'Payam Payamyar'
'Daniel J. Murray'
'Bharat Kumar'
'Aaron J. Teator'
'Martin U. Schmidt'
'Sonja M. Hammer'
'Animesh Saha'
'Junji Sakamoto'
'A. Dieter Schl\"uter'
'Benjamin T. King'

_publ_section_title
;
 A Two-Dimensional Polymer from the Anthracene Dimer and Triptycene Motifs
;
_journal_name_full 'Journal of the American Chemical Society'
_journal_page_first 14134
_journal_page_last 14141
_journal_paper_doi 10.1021/ja404351p
_journal_volume 135
_journal_year 2013
_chemical_formula_moiety 'C44 H26, 2(C6 H5 F)'
_chemical_formula_sum 'C56 H36 F2'
_chemical_formula_weight 746.85
_chemical_name_systematic
; 
 ? 
;
_space_group_IT_number 14
_symmetry_cell_setting monoclinic
_symmetry_space_group_name_Hall '-P 2yn'
_symmetry_space_group_name_H-M 'P 1 21/n 1'
_atom_sites_solution_hydrogens geom
_atom_sites_solution_primary direct
_atom_sites_solution_secondary difmap
_audit_creation_method SHELXL-97
_cell_angle_alpha 90.00
_cell_angle_beta 96.0290(10)
_cell_angle_gamma 90.00
_cell_formula_units_Z 4
_cell_length_a 17.2942(7)
_cell_length_b 6.4333(3)
_cell_length_c 34.1461(14)
_cell_measurement_reflns_used 157
_cell_measurement_temperature 100(2)
_cell_measurement_theta_max 29.534
_cell_measurement_theta_min 2.255
_cell_volume 3778.0(3)
_computing_structure_refinement 'SHELXL-97 (Sheldrick, 2008)'
_computing_structure_solution 'SHELXS-97 (Sheldrick, 2008)'
_diffrn_ambient_temperature 100(2)
_diffrn_measured_fraction_theta_full 1.000
_diffrn_measured_fraction_theta_max 1.000
_diffrn_measurement_device_type 'Bruker APEX CCD area-detector'
_diffrn_measurement_method '\f- and \w-scans'
_diffrn_radiation_monochromator graphite
_diffrn_radiation_source 'fine-focus sealed tube'
_diffrn_radiation_type MoK\a
_diffrn_radiation_wavelength 0.71073
_diffrn_reflns_av_R_equivalents 0.0748
_diffrn_reflns_av_sigmaI/netI 0.0483
_diffrn_reflns_limit_h_max 22
_diffrn_reflns_limit_h_min -22
_diffrn_reflns_limit_k_max 8
_diffrn_reflns_limit_k_min -8
_diffrn_reflns_limit_l_max 44
_diffrn_reflns_limit_l_min -44
_diffrn_reflns_number 62220
_diffrn_reflns_theta_full 27.50
_diffrn_reflns_theta_max 27.50
_diffrn_reflns_theta_min 1.27
_exptl_absorpt_coefficient_mu 0.081
_exptl_absorpt_correction_T_max 0.9977
_exptl_absorpt_correction_T_min 0.9884
_exptl_absorpt_correction_type multi-scan
_exptl_crystal_colour Yellow
_exptl_crystal_density_diffrn 1.313
_exptl_crystal_description Block
_exptl_crystal_F_000 1232
_exptl_crystal_size_max 0.18
_exptl_crystal_size_mid 0.15
_exptl_crystal_size_min 0.04
_refine_diff_density_max 1.615
_refine_diff_density_min -0.695
_refine_diff_density_rms 0.083
_refine_ls_extinction_method none
_refine_ls_goodness_of_fit_ref 1.074
_refine_ls_hydrogen_treatment constr
_refine_ls_matrix_type full
_refine_ls_number_parameters 460
_refine_ls_number_reflns 8690
_refine_ls_number_restraints 0
_refine_ls_restrained_S_all 1.074
_refine_ls_R_factor_all 0.1436
_refine_ls_R_factor_gt 0.0964
_refine_ls_shift/su_max 0.000
_refine_ls_shift/su_mean 0.000
_refine_ls_structure_factor_coef Fsqd
_refine_ls_weighting_details 'calc w=1/[\s^2^(Fo^2^)+(0.1464P)^2^+5.2211P] where P=(Fo^2^+2Fc^2^)/3'
_refine_ls_weighting_scheme calc
_refine_ls_wR_factor_gt 0.2668
_refine_ls_wR_factor_ref 0.2906
_reflns_number_gt 5501
_reflns_number_total 8690
_reflns_threshold_expression >2sigma(I)
_cod_data_source_file ja404351p_si_002_2.cif
_cod_data_source_block b_090_0m
_cod_database_code 4120822

loop_
_symmetry_equiv_pos_as_xyz
'x, y, z'
'-x+1/2, y+1/2, -z+1/2'
'-x, -y, -z'
'x-1/2, -y-1/2, z-1/2'

loop_
_atom_site_label
_atom_site_type_symbol
_atom_site_fract_x
_atom_site_fract_y
_atom_site_fract_z
_atom_site_U_iso_or_equiv
_atom_site_adp_type
_atom_site_occupancy
_atom_site_symmetry_multiplicity
_atom_site_calc_flag
_atom_site_refinement_flags
_atom_site_disorder_assembly
_atom_site_disorder_group
C7 C 0.72390(16) 0.5477(5) 0.09053(8) 0.0189(6) Uani 1 1 d . A 1
H7 H 0.7050 0.4013 0.0871 0.023 Uiso 1 1 calc R A 1
C6 C 0.67562(16) 0.5399(5) 0.15915(8) 0.0186(6) Uani 1 1 d . A 1
H6 H 0.6578 0.4009 0.1554 0.022 Uiso 1 1 calc R A 1
C18 C 0.68286(17) 0.9611(5) 0.23530(9) 0.0230(6) Uani 1 1 d . A 1
H18 H 0.7041 1.0965 0.2395 0.028 Uiso 1 1 calc R A 1
C30 C 0.64128(18) 0.8708(5) 0.26414(8) 0.0240(7) Uani 1 1 d . A 1
C20 C 0.66424(17) 0.6467(5) 0.19482(8) 0.0200(6) Uani 1 1 d . A 1
C5 C 0.62362(17) 0.5575(5) 0.22383(9) 0.0229(6) Uani 1 1 d . A 1
H5 H 0.6041 0.4201 0.2202 0.027 Uiso 1 1 calc R A 1
C28 C 0.73867(16) 0.8458(4) 0.13577(8) 0.0179(6) Uani 1 1 d . A 1
C29 C 0.69373(17) 0.8548(5) 0.20021(8) 0.0199(6) Uani 1 1 d . A 1
C16 C 0.77309(16) 0.9291(5) 0.09984(8) 0.0185(6) Uani 1 1 d . A 1
H16 H 0.7917 1.0758 0.1033 0.022 Uiso 1 1 calc R A 1
C26 C 0.96424(17) 0.6793(5) 0.07377(8) 0.0205(6) Uani 1 1 d . A 1
C23 C 0.93423(17) 0.4752(5) 0.06347(8) 0.0202(6) Uani 1 1 d . A 1
C27 C 0.83740(17) 0.7802(5) 0.09115(8) 0.0189(6) Uani 1 1 d . A 1
C8 C 0.85607(17) 0.4267(5) 0.06973(8) 0.0199(6) Uani 1 1 d . A 1
H8 H 0.8364 0.2913 0.0637 0.024 Uiso 1 1 calc R A 1
C9 C 0.98277(18) 0.3326(5) 0.04701(9) 0.0220(6) Uani 1 1 d . A 1
H9 H 0.9629 0.1990 0.0397 0.026 Uiso 1 1 calc R A 1
C24 C 1.05922(18) 0.3803(5) 0.04108(9) 0.0246(7) Uani 1 1 d . A 1
C17 C 0.73201(16) 0.9496(5) 0.16991(8) 0.0191(6) Uani 1 1 d . A 1
H17 H 0.7529 1.0856 0.1735 0.023 Uiso 1 1 calc R A 1
C19 C 0.61097(18) 0.6649(5) 0.25805(9) 0.0247(7) Uani 1 1 d . A 1
C42 C 0.68258(17) 0.6951(5) 0.06066(8) 0.0206(6) Uani 1 1 d . A 1
C14 C 1.04089(18) 0.7259(5) 0.06789(9) 0.0239(7) Uani 1 1 d . A 1
H14 H 1.0609 0.8598 0.0750 0.029 Uiso 1 1 calc R A 1
C43 C 0.60069(19) 0.7873(5) 0.00128(10) 0.0276(7) Uani 1 1 d . A 1
C22 C 0.80941(16) 0.5709(5) 0.08414(8) 0.0186(6) Uani 1 1 d . A 1
C3 C 0.5560(2) 0.6868(6) 0.32031(10) 0.0352(9) Uani 1 1 d . A 1
H3 H 0.5276 0.6262 0.3397 0.042 Uiso 1 1 calc R A 1
C37 C 0.62757(16) 0.6405(5) 0.03081(9) 0.0220(6) Uani 1 1 d . A 1
H37 H 0.6070 0.5034 0.0297 0.026 Uiso 1 1 calc R A 1
C25 C 1.08905(18) 0.5821(5) 0.05194(9) 0.0259(7) Uani 1 1 d . A 1
C15 C 0.91228(17) 0.8295(5) 0.08719(8) 0.0204(6) Uani 1 1 d . A 1
H15 H 0.9305 0.9661 0.0934 0.024 Uiso 1 1 calc R A 1
C41 C 0.71116(17) 0.9033(5) 0.06457(8) 0.0204(6) Uani 1 1 d . A 1
C10 C 1.10840(19) 0.2344(6) 0.02454(9) 0.0291(7) Uani 1 1 d . A 1
H10 H 1.0891 0.0999 0.0174 0.035 Uiso 1 1 calc R A 1
C39 C 0.5607(2) 1.0772(6) -0.05968(10) 0.0340(8) Uani 1 1 d . A 1
C36 C 0.68735(18) 1.0467(5) 0.03688(9) 0.0240(7) Uani 1 1 d . A 1
H36 H 0.7068 1.1846 0.0394 0.029 Uiso 1 1 calc R A 1
C2 C 0.5854(2) 0.8911(6) 0.32577(9) 0.0334(8) Uani 1 1 d . A 1
H2 H 0.5757 0.9668 0.3486 0.040 Uiso 1 1 calc R A 1
C4 C 0.56802(19) 0.5759(6) 0.28752(9) 0.0305(8) Uani 1 1 d . A 1
H4 H 0.5478 0.4389 0.2842 0.037 Uiso 1 1 calc R A 1
C1 C 0.62714(19) 0.9803(6) 0.29896(9) 0.0287(7) Uani 1 1 d . A 1
H1 H 0.6471 1.1168 0.3034 0.034 Uiso 1 1 calc R A 1
C11 C 1.1825(2) 0.2855(7) 0.01892(11) 0.0377(9) Uani 1 1 d . A 1
H11 H 1.2147 0.1868 0.0078 0.045 Uiso 1 1 calc R A 1
C40 C 0.63304(19) 0.9927(5) 0.00370(9) 0.0283(7) Uani 1 1 d . A 1
C38 C 0.54947(19) 0.7311(6) -0.03179(10) 0.0333(8) Uani 1 1 d . A 1
H38 H 0.5295 0.5935 -0.0338 0.040 Uiso 1 1 calc R A 1
C35 C 0.6126(2) 1.1321(6) -0.02731(10) 0.0339(8) Uani 1 1 d . A 1
H35 H 0.6348 1.2674 -0.0262 0.041 Uiso 1 1 calc R A 1
C31 C 0.47757(19) 0.8147(7) -0.09534(11) 0.0373(9) Uani 1 1 d . A 1
H31 H 0.4551 0.6799 -0.0971 0.045 Uiso 1 1 calc R A 1
C32 C 0.4618(2) 0.9538(7) -0.12549(11) 0.0429(10) Uani 1 1 d . A 1
H32 H 0.4280 0.9144 -0.1480 0.051 Uiso 1 1 calc R A 1
C13 C 1.1673(2) 0.6302(6) 0.04531(11) 0.0352(8) Uani 1 1 d . A 1
H13 H 1.1881 0.7639 0.0519 0.042 Uiso 1 1 calc R A 1
C12 C 1.2121(2) 0.4842(7) 0.02951(12) 0.0425(10) Uani 1 1 d . A 1
H12 H 1.2642 0.5171 0.0256 0.051 Uiso 1 1 calc R A 1
C44 C 0.52761(19) 0.8729(6) -0.06151(10) 0.0324(8) Uani 1 1 d . A 1
C34 C 0.5420(2) 1.2164(6) -0.09118(11) 0.0352(8) Uani 1 1 d . A 1
H34 H 0.5623 1.3538 -0.0898 0.042 Uiso 1 1 calc R A 1
C33 C 0.4947(2) 1.1541(7) -0.12365(11) 0.0397(9) Uani 1 1 d . A 1
H33 H 0.4840 1.2469 -0.1452 0.048 Uiso 1 1 calc R A 1
F51 F 0.5494(6) 0.5722(16) 0.8199(3) 0.144(4) Uiso 0.546(10) 1 d P B 1
C51 C 0.5833(5) 0.6705(13) 0.7924(2) 0.074(3) Uiso 0.546(10) 1 d PG B 1
C52 C 0.6544(6) 0.6147(12) 0.7798(3) 0.092(4) Uiso 0.546(10) 1 d PG B 1
H52 H 0.6792 0.4895 0.7890 0.110 Uiso 0.546(10) 1 calc PR B 1
C53 C 0.6891(5) 0.7421(16) 0.7538(3) 0.108(5) Uiso 0.546(10) 1 d PG B 1
H53 H 0.7377 0.7040 0.7453 0.129 Uiso 0.546(10) 1 calc PR B 1
C54 C 0.6529(5) 0.9253(14) 0.7404(3) 0.117(5) Uiso 0.546(10) 1 d PG B 1
H54 H 0.6766 1.0124 0.7227 0.140 Uiso 0.546(10) 1 calc PR B 1
C55 C 0.5819(4) 0.9811(10) 0.7530(2) 0.059(3) Uiso 0.546(10) 1 d PG B 1
H55 H 0.5571 1.1063 0.7438 0.070 Uiso 0.546(10) 1 calc PR B 1
C56 C 0.5471(4) 0.8537(14) 0.7789(2) 0.067(3) Uiso 0.546(10) 1 d PG B 1
H56 H 0.4985 0.8918 0.7875 0.080 Uiso 0.546(10) 1 calc PR B 1
F301 F 0.6367(8) 0.437(2) 0.7934(4) 0.169(6) Uiso 0.454(10) 1 d P B 2
C45 C 0.6149(7) 0.6049(13) 0.7803(3) 0.082(4) Uiso 0.454(10) 1 d PG B 2
C46 C 0.6422(7) 0.6559(17) 0.7446(3) 0.102(5) Uiso 0.454(10) 1 d PG B 2
H46 H 0.6732 0.5597 0.7321 0.123 Uiso 0.454(10) 1 calc PR B 2
C47 C 0.6239(7) 0.8476(19) 0.7273(3) 0.094(5) Uiso 0.454(10) 1 d PG B 2
H47 H 0.6425 0.8824 0.7029 0.113 Uiso 0.454(10) 1 calc PR B 2
C48 C 0.5784(7) 0.9882(14) 0.7456(3) 0.157(12) Uiso 0.454(10) 1 d PG B 2
H48 H 0.5659 1.1192 0.7337 0.189 Uiso 0.454(10) 1 calc PR B 2
C49 C 0.5512(6) 0.9372(16) 0.7813(3) 0.068(4) Uiso 0.454(10) 1 d PG B 2
H49 H 0.5201 1.0334 0.7938 0.082 Uiso 0.454(10) 1 calc PR B 2
C50 C 0.5695(6) 0.7456(17) 0.7986(2) 0.071(4) Uiso 0.454(10) 1 d PG B 2
H50 H 0.5509 0.7107 0.8230 0.085 Uiso 0.454(10) 1 calc PR B 2
C21 C 0.71172(17) 0.6359(5) 0.13054(8) 0.0187(6) Uiso 1 1 d . . .
F101 F 0.6665(8) 0.666(2) 0.8924(4) 0.220(6) Uiso 0.633(9) 1 d P C 1
C57 C 0.7220(4) 0.8115(16) 0.8791(3) 0.109(4) Uiso 0.633(9) 1 d PG C 1
C58 C 0.7172(4) 1.0134(15) 0.8645(3) 0.102(4) Uiso 0.633(9) 1 d PG C 1
H58 H 0.6729 1.0962 0.8678 0.122 Uiso 0.633(9) 1 calc PR C 1
C59 C 0.7774(6) 1.0941(10) 0.8452(3) 0.137(5) Uiso 0.633(9) 1 d PG C 1
H59 H 0.7741 1.2321 0.8352 0.165 Uiso 0.633(9) 1 calc PR C 1
C60 C 0.8423(4) 0.9729(11) 0.8404(2) 0.094(3) Uiso 0.633(9) 1 d PG C 1
H60 H 0.8834 1.0280 0.8272 0.112 Uiso 0.633(9) 1 calc PR C 1
C61 C 0.8470(4) 0.7710(10) 0.8550(2) 0.064(2) Uiso 0.633(9) 1 d PG C 1
H61 H 0.8913 0.6882 0.8517 0.077 Uiso 0.633(9) 1 calc PR C 1
C62 C 0.7869(5) 0.6903(10) 0.8743(2) 0.100(4) Uiso 0.633(9) 1 d PG C 1
H62 H 0.7901 0.5524 0.8843 0.120 Uiso 0.633(9) 1 calc PR C 1
F102 F 0.6927(8) 0.532(2) 0.8774(4) 0.122(5) Uiso 0.367(9) 1 d P C 2
C63 C 0.7305(5) 0.7200(11) 0.8723(3) 0.033(3) Uiso 0.367(9) 1 d PG C 2
C64 C 0.6891(4) 0.9052(14) 0.8721(3) 0.048(3) Uiso 0.367(9) 1 d PG C 2
H64 H 0.6353 0.9035 0.8755 0.058 Uiso 0.367(9) 1 calc PR C 2
C65 C 0.7264(6) 1.0931(11) 0.8670(4) 0.080(5) Uiso 0.367(9) 1 d PG C 2
H65 H 0.6981 1.2197 0.8668 0.096 Uiso 0.367(9) 1 calc PR C 2
C66 C 0.8052(6) 1.0957(13) 0.8620(4) 0.088(6) Uiso 0.367(9) 1 d PG C 2
H66 H 0.8307 1.2241 0.8585 0.105 Uiso 0.367(9) 1 calc PR C 2
C67 C 0.8466(4) 0.9105(17) 0.8622(4) 0.067(4) Uiso 0.367(9) 1 d PG C 2
H67 H 0.9004 0.9122 0.8588 0.081 Uiso 0.367(9) 1 calc PR C 2
C68 C 0.8093(5) 0.7226(13) 0.8674(3) 0.099(7) Uiso 0.367(9) 1 d PG C 2
H68 H 0.8376 0.5960 0.8675 0.118 Uiso 0.367(9) 1 calc PR C 2

loop_
_atom_site_aniso_label
_atom_site_aniso_U_11
_atom_site_aniso_U_22
_atom_site_aniso_U_33
_atom_site_aniso_U_23
_atom_site_aniso_U_13
_atom_site_aniso_U_12
C7 0.0188(14) 0.0212(15) 0.0170(13) -0.0025(11) 0.0031(11) -0.0027(12)
C6 0.0177(13) 0.0180(14) 0.0200(14) 0.0001(11) 0.0012(11) 0.0002(11)
C18 0.0214(14) 0.0258(16) 0.0212(14) 0.0003(12) -0.0005(12) 0.0025(12)
C30 0.0208(15) 0.0343(18) 0.0164(14) 0.0001(13) -0.0010(11) 0.0039(13)
C20 0.0178(14) 0.0238(16) 0.0184(13) 0.0005(12) 0.0009(11) 0.0025(12)
C5 0.0205(14) 0.0266(17) 0.0217(14) 0.0016(12) 0.0033(12) 0.0006(12)
C28 0.0175(13) 0.0182(14) 0.0180(13) 0.0011(11) 0.0013(11) 0.0020(11)
C29 0.0178(14) 0.0234(16) 0.0179(13) 0.0011(12) -0.0004(11) 0.0026(12)
C16 0.0195(14) 0.0192(14) 0.0170(13) 0.0001(11) 0.0032(11) 0.0010(12)
C26 0.0217(15) 0.0216(15) 0.0182(13) 0.0035(12) 0.0026(11) 0.0007(12)
C23 0.0230(15) 0.0206(15) 0.0173(13) 0.0027(11) 0.0041(11) 0.0005(12)
C27 0.0218(14) 0.0202(15) 0.0147(13) 0.0026(11) 0.0014(11) 0.0006(12)
C8 0.0244(15) 0.0183(14) 0.0168(13) 0.0034(11) 0.0012(11) -0.0019(12)
C9 0.0267(16) 0.0194(15) 0.0204(14) 0.0034(12) 0.0052(12) 0.0037(12)
C24 0.0267(16) 0.0283(17) 0.0196(14) 0.0080(13) 0.0052(12) 0.0055(13)
C17 0.0161(13) 0.0207(15) 0.0200(14) 0.0008(11) -0.0004(11) 0.0022(11)
C19 0.0202(15) 0.0335(18) 0.0204(14) 0.0040(13) 0.0026(12) 0.0032(13)
C42 0.0198(14) 0.0243(16) 0.0191(14) -0.0013(12) 0.0077(11) -0.0005(12)
C14 0.0211(15) 0.0266(17) 0.0240(15) 0.0044(13) 0.0025(12) -0.0003(13)
C43 0.0216(15) 0.0322(18) 0.0284(16) 0.0012(14) -0.0009(13) 0.0017(14)
C22 0.0184(14) 0.0199(15) 0.0175(13) 0.0020(11) 0.0015(11) -0.0019(11)
C3 0.0273(17) 0.058(2) 0.0214(16) 0.0073(16) 0.0064(13) 0.0029(17)
C37 0.0150(13) 0.0291(17) 0.0221(14) -0.0018(12) 0.0034(11) -0.0022(12)
C25 0.0215(15) 0.0326(18) 0.0243(15) 0.0068(13) 0.0058(12) 0.0030(13)
C15 0.0234(15) 0.0186(15) 0.0191(14) 0.0026(11) 0.0020(11) -0.0009(12)
C41 0.0192(14) 0.0244(16) 0.0179(13) -0.0024(12) 0.0040(11) 0.0025(12)
C10 0.0297(17) 0.0348(19) 0.0242(16) 0.0055(14) 0.0090(13) 0.0080(14)
C39 0.0308(18) 0.043(2) 0.0273(17) -0.0004(15) -0.0034(14) 0.0101(16)
C36 0.0293(16) 0.0223(16) 0.0203(14) -0.0020(12) 0.0020(12) 0.0031(13)
C2 0.0284(17) 0.054(2) 0.0184(15) -0.0036(15) 0.0025(13) 0.0038(16)
C4 0.0258(16) 0.041(2) 0.0251(16) 0.0071(15) 0.0056(13) 0.0006(15)
C1 0.0253(16) 0.040(2) 0.0202(15) -0.0045(14) 0.0004(12) 0.0018(14)
C11 0.0336(19) 0.049(2) 0.0327(18) 0.0057(17) 0.0136(15) 0.0113(17)
C40 0.0294(17) 0.0296(18) 0.0248(16) -0.0002(14) -0.0024(13) 0.0069(14)
C38 0.0234(16) 0.049(2) 0.0282(17) -0.0012(16) 0.0037(14) -0.0026(15)
C35 0.0373(19) 0.037(2) 0.0281(17) -0.0018(15) 0.0050(15) 0.0095(16)
C31 0.0186(16) 0.057(3) 0.0353(19) 0.0001(18) 0.0001(14) -0.0028(16)
C32 0.0297(19) 0.069(3) 0.0293(18) 0.0007(19) -0.0021(15) -0.0035(19)
C13 0.0251(17) 0.043(2) 0.0386(19) 0.0056(16) 0.0086(15) -0.0028(15)
C12 0.0239(17) 0.057(3) 0.049(2) 0.005(2) 0.0150(16) 0.0025(17)
C44 0.0238(16) 0.042(2) 0.0294(17) 0.0013(15) -0.0056(13) 0.0038(15)
C34 0.0318(18) 0.039(2) 0.0344(18) -0.0006(16) -0.0006(15) 0.0123(16)
C33 0.035(2) 0.057(3) 0.0260(17) 0.0040(17) 0.0001(15) 0.0098(18)

loop_
_atom_type_symbol
_atom_type_description
_atom_type_scat_dispersion_real
_atom_type_scat_dispersion_imag
_atom_type_scat_source
C C 0.0033 0.0016 'International Tables Vol C Tables 4.2.6.8 and 6.1.1.4'
H H 0.0000 0.0000 'International Tables Vol C Tables 4.2.6.8 and 6.1.1.4'
F F 0.0171 0.0103 'International Tables Vol C Tables 4.2.6.8 and 6.1.1.4'

loop_
_geom_angle_atom_site_label_1
_geom_angle_atom_site_label_2
_geom_angle_atom_site_label_3
_geom_angle
C21 C7 C42 105.8(2)
C21 C7 C22 108.7(2)
C42 C7 C22 103.8(2)
C21 C7 H7 112.6
C42 C7 H7 112.6
C22 C7 H7 112.6
C21 C6 C20 120.6(3)
C21 C6 H6 119.7
C20 C6 H6 119.7
C30 C18 C29 121.3(3)
C30 C18 H18 119.4
C29 C18 H18 119.4
C18 C30 C1 121.7(3)
C18 C30 C19 119.2(3)
C1 C30 C19 119.1(3)
C5 C20 C6 122.1(3)
C5 C20 C29 119.3(3)
C6 C20 C29 118.5(3)
C19 C5 C20 121.7(3)
C19 C5 H5 119.1
C20 C5 H5 119.1
C17 C28 C21 121.0(3)
C17 C28 C16 126.6(3)
C21 C28 C16 112.5(2)
C18 C29 C17 121.6(3)
C18 C29 C20 118.9(3)
C17 C29 C20 119.5(3)
C28 C16 C27 107.0(2)
C28 C16 C41 107.2(2)
C27 C16 C41 104.1(2)
C28 C16 H16 112.7
C27 C16 H16 112.7
C41 C16 H16 112.7
C14 C26 C15 122.7(3)
C14 C26 C23 118.9(3)
C15 C26 C23 118.2(3)
C9 C23 C8 122.3(3)
C9 C23 C26 118.6(3)
C8 C23 C26 119.0(3)
C15 C27 C22 120.7(3)
C15 C27 C16 126.8(3)
C22 C27 C16 112.4(2)
C22 C8 C23 121.0(3)
C22 C8 H8 119.5
C23 C8 H8 119.5
C24 C9 C23 122.2(3)
C24 C9 H9 118.9
C23 C9 H9 118.9
C9 C24 C10 121.9(3)
C9 C24 C25 118.9(3)
C10 C24 C25 119.1(3)
C28 C17 C29 120.1(3)
C28 C17 H17 120.0
C29 C17 H17 120.0
C5 C19 C30 119.5(3)
C5 C19 C4 122.0(3)
C30 C19 C4 118.5(3)
C37 C42 C41 121.2(3)
C37 C42 C7 125.7(3)
C41 C42 C7 112.9(3)
C25 C14 C26 122.0(3)
C25 C14 H14 119.0
C26 C14 H14 119.0
C38 C43 C37 122.0(3)
C38 C43 C40 119.5(3)
C37 C43 C40 118.3(3)
C8 C22 C27 119.8(3)
C8 C22 C7 127.4(3)
C27 C22 C7 112.4(3)
C4 C3 C2 120.8(3)
C4 C3 H3 119.6
C2 C3 H3 119.6
C42 C37 C43 120.5(3)
C42 C37 H37 119.7
C43 C37 H37 119.7
C14 C25 C13 122.2(3)
C14 C25 C24 119.3(3)
C13 C25 C24 118.5(3)
C27 C15 C26 120.9(3)
C27 C15 H15 119.5
C26 C15 H15 119.5
C36 C41 C42 119.8(3)
C36 C41 C16 127.6(3)
C42 C41 C16 112.4(3)
C11 C10 C24 120.6(4)
C11 C10 H10 119.7
C24 C10 H10 119.7
C35 C39 C34 121.4(4)
C35 C39 C44 119.2(3)
C34 C39 C44 119.4(3)
C41 C36 C40 120.8(3)
C41 C36 H36 119.6
C40 C36 H36 119.6
C1 C2 C3 121.0(3)
C1 C2 H2 119.5
C3 C2 H2 119.5
C3 C4 C19 120.2(3)
C3 C4 H4 119.9
C19 C4 H4 119.9
C2 C1 C30 120.4(3)
C2 C1 H1 119.8
C30 C1 H1 119.8
C10 C11 C12 120.4(3)
C10 C11 H11 119.8
C12 C11 H11 119.8
C35 C40 C43 118.7(3)
C35 C40 C36 122.1(3)
C43 C40 C36 119.1(3)
C44 C38 C43 121.2(4)
C44 C38 H38 119.4
C43 C38 H38 119.4
C39 C35 C40 121.7(4)
C39 C35 H35 119.1
C40 C35 H35 119.1
C32 C31 C44 119.7(4)
C32 C31 H31 120.1
C44 C31 H31 120.1
C31 C32 C33 121.1(4)
C31 C32 H32 119.5
C33 C32 H32 119.5
C12 C13 C25 120.0(4)
C12 C13 H13 120.0
C25 C13 H13 120.0
C13 C12 C11 121.4(3)
C13 C12 H12 119.3
C11 C12 H12 119.3
C38 C44 C31 121.2(4)
C38 C44 C39 119.6(3)
C31 C44 C39 119.0(3)
C33 C34 C39 120.1(4)
C33 C34 H34 119.9
C39 C34 H34 119.9
C34 C33 C32 120.6(4)
C34 C33 H33 119.7
C32 C33 H33 119.7
F51 C51 C52 124.7(8)
F51 C51 C56 114.9(8)
C52 C51 C56 120.0
C53 C52 C51 120.0
C53 C52 H52 120.0
C51 C52 H52 120.0
C54 C53 C52 120.0
C54 C53 H53 120.0
C52 C53 H53 120.0
C53 C54 C55 120.0
C53 C54 H54 120.0
C55 C54 H54 120.0
C56 C55 C54 120.0
C56 C55 H55 120.0
C54 C55 H55 120.0
C55 C56 C51 120.0
C55 C56 H56 120.0
C51 C56 H56 120.0
F301 C45 C46 114.4(11)
F301 C45 C50 125.5(11)
C46 C45 C50 120.0
C45 C46 C47 120.0
C45 C46 H46 120.0
C47 C46 H46 120.0
C48 C47 C46 120.0
C48 C47 H47 120.0
C46 C47 H47 120.0
C47 C48 C49 120.0
C47 C48 H48 120.0
C49 C48 H48 120.0
C50 C49 C48 120.0
C50 C49 H49 120.0
C48 C49 H49 120.0
C49 C50 C45 120.0
C49 C50 H50 120.0
C45 C50 H50 120.0
C6 C21 C28 120.3(3)
C6 C21 C7 126.5(3)
C28 C21 C7 113.0(2)
C58 C57 C62 120.0
C58 C57 F101 134.5(9)
C62 C57 F101 104.1(9)
C59 C58 C57 120.0
C59 C58 H58 120.0
C57 C58 H58 120.0
C58 C59 C60 120.0
C58 C59 H59 120.0
C60 C59 H59 120.0
C61 C60 C59 120.0
C61 C60 H60 120.0
C59 C60 H60 120.0
C60 C61 C62 120.0
C60 C61 H61 120.0
C62 C61 H61 120.0
C61 C62 C57 120.0
C61 C62 H62 120.0
C57 C62 H62 120.0
C64 C63 C68 120.0
C64 C63 F102 119.8(9)
C68 C63 F102 120.2(9)
C65 C64 C63 120.0
C65 C64 H64 120.0
C63 C64 H64 120.0
C66 C65 C64 120.0
C66 C65 H65 120.0
C64 C65 H65 120.0
C65 C66 C67 120.0
C65 C66 H66 120.0
C67 C66 H66 120.0
C68 C67 C66 120.0
C68 C67 H67 120.0
C66 C67 H67 120.0
C67 C68 C63 120.0
C67 C68 H68 120.0
C63 C68 H68 120.0

loop_
_geom_bond_atom_site_label_1
_geom_bond_atom_site_label_2
_geom_bond_distance
C7 C21 1.514(4)
C7 C42 1.516(4)
C7 C22 1.525(4)
C7 H7 1.0000
C6 C21 1.361(4)
C6 C20 1.430(4)
C6 H6 0.9500
C18 C30 1.405(4)
C18 C29 1.409(4)
C18 H18 0.9500
C30 C1 1.425(4)
C30 C19 1.431(5)
C20 C5 1.396(4)
C20 C29 1.438(4)
C5 C19 1.394(4)
C5 H5 0.9500
C28 C17 1.359(4)
C28 C21 1.434(4)
C28 C16 1.517(4)
C29 C17 1.423(4)
C16 C27 1.521(4)
C16 C41 1.534(4)
C16 H16 1.0000
C26 C14 1.394(4)
C26 C15 1.427(4)
C26 C23 1.442(4)
C23 C9 1.400(4)
C23 C8 1.425(4)
C27 C15 1.354(4)
C27 C22 1.442(4)
C8 C22 1.356(4)
C8 H8 0.9500
C9 C24 1.393(4)
C9 H9 0.9500
C24 C10 1.423(4)
C24 C25 1.431(5)
C17 H17 0.9500
C19 C4 1.432(4)
C42 C37 1.365(4)
C42 C41 1.429(4)
C14 C25 1.393(4)
C14 H14 0.9500
C43 C38 1.407(5)
C43 C37 1.423(4)
C43 C40 1.434(5)
C3 C4 1.362(5)
C3 C2 1.415(6)
C3 H3 0.9500
C37 H37 0.9500
C25 C13 1.429(4)
C15 H15 0.9500
C41 C36 1.354(4)
C10 C11 1.356(5)
C10 H10 0.9500
C39 C35 1.395(5)
C39 C34 1.411(5)
C39 C44 1.432(5)
C36 C40 1.436(4)
C36 H36 0.9500
C2 C1 1.351(5)
C2 H2 0.9500
C4 H4 0.9500
C1 H1 0.9500
C11 C12 1.410(6)
C11 H11 0.9500
C40 C35 1.404(5)
C38 C44 1.387(5)
C38 H38 0.9500
C35 H35 0.9500
C31 C32 1.370(6)
C31 C44 1.419(5)
C31 H31 0.9500
C32 C33 1.408(6)
C32 H32 0.9500
C13 C12 1.364(5)
C13 H13 0.9500
C12 H12 0.9500
C34 C33 1.366(5)
C34 H34 0.9500
C33 H33 0.9500
F51 C51 1.322(11)
C51 C52 1.3900
C51 C56 1.3900
C52 C53 1.3900
C52 H52 0.9500
C53 C54 1.3900
C53 H53 0.9500
C54 C55 1.3900
C54 H54 0.9500
C55 C56 1.3900
C55 H55 0.9500
C56 H56 0.9500
F301 C45 1.214(16)
C45 C46 1.3900
C45 C50 1.3900
C46 C47 1.3900
C46 H46 0.9500
C47 C48 1.3900
C47 H47 0.9500
C48 C49 1.3900
C48 H48 0.9500
C49 C50 1.3900
C49 H49 0.9500
C50 H50 0.9500
F101 C57 1.448(14)
C57 C58 1.3900
C57 C62 1.3900
C58 C59 1.3900
C58 H58 0.9500
C59 C60 1.3900
C59 H59 0.9500
C60 C61 1.3900
C60 H60 0.9500
C61 C62 1.3900
C61 H61 0.9500
C62 H62 0.9500
F102 C63 1.396(15)
C63 C64 1.3900
C63 C68 1.3900
C64 C65 1.3900
C64 H64 0.9500
C65 C66 1.3900
C65 H65 0.9500
C66 C67 1.3900
C66 H66 0.9500
C67 C68 1.3900
C67 H67 0.9500
C68 H68 0.9500
